data_4517135
loop_
_publ_author_name
'Banerjee, Abhisek'
'Banerjee, Snehasis'
'G\'omez Garc\'ia, Carlos J.'
'Benmansour, Samia'
'Chattopadhyay, Shouvik'

_publ_section_title
;
 Magnetic Properties of End-to-End Azide-Bridged Tetranuclear
 Mixed-Valence Cobalt(III)/Cobalt(II) Complexes with Reduced Schiff Base
 Blocking Ligands and DFT Study
;
_journal_name_full 'ACS Omega'
_journal_paper_doi 10.1021/acsomega.9b02764
_journal_year 2019
_chemical_formula_moiety 'C56 H64 Co4 N15 O16, F6 P'
_chemical_formula_sum 'C56 H64 Co4 F6 N15 O16 P'
_chemical_formula_weight 1583.91
_space_group_crystal_system monoclinic
_space_group_IT_number 15
_space_group_name_Hall '-C 2yc'
_space_group_name_H-M_alt 'C 1 2/c 1'
_atom_sites_solution_hydrogens mixed
_audit_creation_method SHELXL-2018/3
_cell_angle_alpha 90
_cell_angle_beta 106.255(4)
_cell_angle_gamma 90
_cell_formula_units_Z 4
_cell_length_a 19.559(3)
_cell_length_b 13.6319(19)
_cell_length_c 24.520(4)
_cell_measurement_reflns_used 900
_cell_measurement_temperature 273(2)
_cell_measurement_theta_max 25.188
_cell_measurement_theta_min 2.05
_cell_volume 6276.3(17)
_computing_structure_refinement 'SHELXL-2018/3 (Sheldrick, 2018)'
_diffrn_ambient_temperature 273(2)
_diffrn_measured_fraction_theta_full 0.990
_diffrn_measured_fraction_theta_max 0.990
_diffrn_measurement_device_type 'BRUKER SMART APEX II'
_diffrn_radiation_type MoK\a
_diffrn_radiation_wavelength 0.71073
_diffrn_reflns_av_R_equivalents 0.1449
_diffrn_reflns_av_unetI/netI 0.0919
_diffrn_reflns_Laue_measured_fraction_full 0.990
_diffrn_reflns_Laue_measured_fraction_max 0.990
_diffrn_reflns_limit_h_max 23
_diffrn_reflns_limit_h_min -23
_diffrn_reflns_limit_k_max 16
_diffrn_reflns_limit_k_min -16
_diffrn_reflns_limit_l_max 28
_diffrn_reflns_limit_l_min -29
_diffrn_reflns_number 33731
_diffrn_reflns_point_group_measured_fraction_full 0.990
_diffrn_reflns_point_group_measured_fraction_max 0.990
_diffrn_reflns_theta_full 25.188
_diffrn_reflns_theta_max 25.188
_diffrn_reflns_theta_min 1.906
_exptl_absorpt_coefficient_mu 1.164
_exptl_absorpt_correction_T_max 0.890
_exptl_absorpt_correction_T_min 0.860
_exptl_absorpt_correction_type multi-scan
_exptl_absorpt_process_details SADABS
_exptl_crystal_colour BROWN
_exptl_crystal_density_diffrn 1.676
_exptl_crystal_description BLOCK
_exptl_crystal_F_000 3240
_exptl_crystal_size_max 0.130
_exptl_crystal_size_mid 0.110
_exptl_crystal_size_min 0.100
_refine_diff_density_max 0.665
_refine_diff_density_min -1.236
_refine_diff_density_rms 0.124
_refine_ls_extinction_method none
_refine_ls_goodness_of_fit_ref 1.036
_refine_ls_hydrogen_treatment mixed
_refine_ls_matrix_type full
_refine_ls_number_parameters 445
_refine_ls_number_reflns 5597
_refine_ls_number_restraints 6
_refine_ls_restrained_S_all 1.062
_refine_ls_R_factor_all 0.1233
_refine_ls_R_factor_gt 0.0720
_refine_ls_shift/su_max 0.029
_refine_ls_shift/su_mean 0.003
_refine_ls_structure_factor_coef Fsqd
_refine_ls_weighting_details 'w=1/[\s^2^(Fo^2^)+(0.1229P)^2^+15.2878P] where P=(Fo^2^+2Fc^2^)/3'
_refine_ls_weighting_scheme calc
_refine_ls_wR_factor_gt 0.1855
_refine_ls_wR_factor_ref 0.2331
_reflns_Friedel_coverage 0.000
_reflns_number_gt 3474
_reflns_number_total 5652
_reflns_threshold_expression 'I > 2\s(I)'
_cod_data_source_file ao9b02764_si_003.cif
_cod_data_source_block shelx
_cod_depositor_comments
;
The following automatic conversions were performed:

data item '_exptl_absorpt_correction_type' value 'MULTI-SCAN' was
changed to 'multi-scan' in accordance with the
/home/data/users/saulius/crontab/automatic-downloads/rss-feeds/ACS/lib/dictionaries/cif_core.dic
dictionary named 'cif_core.dic' version 2.4.2 last updated on
2011-04-26.

Automatic conversion script
Id: cif_fix_values 6909 2019-04-08 15:41:33Z antanas 
;
_cod_original_cell_volume 6276.3(16)
_cod_original_sg_symbol_H-M 'C 2/c'
_cod_database_code 4517135
_shelx_shelxl_version_number 2018/3
_shelx_space_group_comment
;
The symmetry employed for this shelxl refinement is uniquely defined
by the following loop, which should always be used as a source of
symmetry information in preference to the above space-group names.
They are only intended as comments.
;

loop_
_space_group_symop_operation_xyz
'x, y, z'
'-x, y, -z+1/2'
'x+1/2, y+1/2, z'
'-x+1/2, y+1/2, -z+1/2'
'-x, -y, -z'
'x, -y, z-1/2'
'-x+1/2, -y+1/2, -z'
'x+1/2, -y+1/2, z-1/2'

loop_
_atom_site_label
_atom_site_type_symbol
_atom_site_fract_x
_atom_site_fract_y
_atom_site_fract_z
_atom_site_U_iso_or_equiv
_atom_site_adp_type
_atom_site_occupancy
_atom_site_site_symmetry_order
_atom_site_calc_flag
_atom_site_refinement_flags_posn
_atom_site_refinement_flags_adp
_atom_site_refinement_flags_occupancy
_atom_site_disorder_assembly
_atom_site_disorder_group
Co1 Co 0.23609(4) 0.52340(6) 0.68345(4) 0.0352(3) Uani 1 1 d . . . . .
Co2 Co 0.36660(5) 0.62277(7) 0.66884(4) 0.0408(3) Uani 1 1 d . . . . .
O2 O 0.3400(2) 0.5057(3) 0.71040(19) 0.0368(10) Uani 1 1 d . . . . .
O1 O 0.2665(2) 0.6560(3) 0.67082(19) 0.0401(11) Uani 1 1 d . . . . .
O5 O 0.2328(2) 0.4811(3) 0.60748(19) 0.0400(11) Uani 1 1 d . . . . .
O4 O 0.4565(2) 0.5158(3) 0.6758(2) 0.0466(12) Uani 1 1 d . . . . .
O6 O 0.3307(2) 0.5497(4) 0.59217(19) 0.0456(12) Uani 1 1 d . . . . .
O3 O 0.3407(3) 0.7546(4) 0.6137(2) 0.0593(15) Uani 1 1 d . . . . .
O8 O 0.4294(5) 0.3216(7) 0.4752(4) 0.111(3) Uani 1 1 d . . . . .
N1 N 0.1336(3) 0.5538(4) 0.6517(3) 0.0400(13) Uani 1 1 d . . . . .
N2 N 0.2173(3) 0.3837(4) 0.6976(3) 0.0417(14) Uani 1 1 d . . . . .
N3 N 0.2282(3) 0.5598(5) 0.7568(3) 0.0487(15) Uani 1 1 d . . . . .
N4 N 0.4416(3) 0.7090(5) 0.7214(3) 0.0564(17) Uani 1 1 d . . . . .
N6 N 0.500000 0.7043(6) 0.750000 0.044(2) Uani 1 2 d S T P . .
C14 C 0.3437(3) 0.3314(5) 0.7122(3) 0.0407(16) Uani 1 1 d . . . . .
C19 C 0.3707(3) 0.4204(5) 0.7013(3) 0.0364(15) Uani 1 1 d . . . . .
C18 C 0.4322(3) 0.4236(5) 0.6825(3) 0.0392(16) Uani 1 1 d . . . . .
C15 C 0.3759(4) 0.2447(5) 0.7023(3) 0.0458(17) Uani 1 1 d . . . . .
H15 H 0.356455 0.184531 0.707854 0.055 Uiso 1 1 calc R U . . .
C8 C 0.2300(4) 0.7119(5) 0.6262(3) 0.0413(16) Uani 1 1 d . . . . .
C22 C 0.2784(4) 0.4948(5) 0.5793(3) 0.0392(16) Uani 1 1 d . . . . .
C9 C 0.1180(3) 0.6623(5) 0.6462(3) 0.0446(17) Uani 1 1 d . . . . .
H9A H 0.067245 0.671457 0.629682 0.054 Uiso 1 1 calc R U . . .
H9B H 0.130660 0.691136 0.683843 0.054 Uiso 1 1 calc R U . . .
C23 C 0.2646(4) 0.4355(5) 0.5259(3) 0.0445(17) Uani 1 1 d . . . . .
C13 C 0.2809(4) 0.3321(5) 0.7357(3) 0.0462(17) Uani 1 1 d . . . . .
H13A H 0.294171 0.364314 0.772489 0.055 Uiso 1 1 calc R U . . .
H13B H 0.267882 0.265030 0.741435 0.055 Uiso 1 1 calc R U . . .
C3 C 0.2680(4) 0.7663(5) 0.5955(3) 0.0496(19) Uani 1 1 d . . . . .
C7 C 0.1565(4) 0.7155(5) 0.6109(3) 0.0465(18) Uani 1 1 d . . . . .
C17 C 0.4653(4) 0.3373(5) 0.6744(3) 0.0483(18) Uani 1 1 d . . . . .
H17 H 0.506427 0.338628 0.662437 0.058 Uiso 1 1 calc R U . . .
N5 N 0.2744(4) 0.5636(8) 0.7946(3) 0.087(3) Uani 1 1 d . . . . .
C28 C 0.3226(4) 0.4026(5) 0.5089(3) 0.0507(18) Uani 1 1 d . . . . .
H28 H 0.368756 0.421304 0.528055 0.061 Uiso 1 1 calc R U . . .
C12 C 0.1552(4) 0.3609(5) 0.7193(4) 0.054(2) Uani 1 1 d . . . . .
H12A H 0.163161 0.388962 0.756946 0.064 Uiso 1 1 calc R U . . .
H12B H 0.151405 0.290320 0.722705 0.064 Uiso 1 1 calc R U . . .
C16 C 0.4360(4) 0.2484(6) 0.6846(3) 0.0493(18) Uani 1 1 d . . . . .
H16 H 0.457852 0.190066 0.679097 0.059 Uiso 1 1 calc R U . . .
C10 C 0.0829(4) 0.5094(5) 0.6796(3) 0.0510(19) Uani 1 1 d . . . . .
H10A H 0.034866 0.529348 0.659378 0.061 Uiso 1 1 calc R U . . .
H10B H 0.093016 0.534329 0.718135 0.061 Uiso 1 1 calc R U . . .
N8 N 0.3703(5) 0.3003(6) 0.4467(4) 0.085(2) Uani 1 1 d . . . . .
C24 C 0.1964(4) 0.4082(6) 0.4962(3) 0.054(2) Uani 1 1 d . . . . .
H24 H 0.157874 0.428950 0.508436 0.065 Uiso 1 1 calc R U . . .
C6 C 0.1214(4) 0.7745(6) 0.5650(4) 0.060(2) Uani 1 1 d . . . . .
H6 H 0.071938 0.777313 0.554136 0.072 Uiso 1 1 calc R U . . .
C21 C 0.5072(6) 0.5089(9) 0.5968(5) 0.098(3) Uani 1 1 d . . . . .
H21A H 0.551205 0.517706 0.587398 0.146 Uiso 1 1 calc R U . . .
H21B H 0.490475 0.442981 0.587938 0.146 Uiso 1 1 calc R U . . .
H21C H 0.472354 0.554171 0.575300 0.146 Uiso 1 1 calc R U . . .
C20 C 0.5183(4) 0.5266(6) 0.6564(4) 0.059(2) Uani 1 1 d . . . . .
H20A H 0.554558 0.481745 0.677605 0.071 Uiso 1 1 calc R U . . .
H20B H 0.536469 0.592734 0.664990 0.071 Uiso 1 1 calc R U . . .
C11 C 0.0864(4) 0.3998(5) 0.6815(4) 0.055(2) Uani 1 1 d . . . . .
H11A H 0.080179 0.375177 0.643272 0.066 Uiso 1 1 calc R U . . .
H11B H 0.047350 0.374982 0.694686 0.066 Uiso 1 1 calc R U . . .
C27 C 0.3089(5) 0.3407(6) 0.4618(3) 0.059(2) Uani 1 1 d . . . . .
C25 C 0.1852(5) 0.3500(7) 0.4483(3) 0.069(2) Uani 1 1 d . . . . .
H25 H 0.139022 0.334043 0.427468 0.083 Uiso 1 1 calc R U . . .
C5 C 0.1589(5) 0.8288(7) 0.5353(4) 0.073(3) Uani 1 1 d . . . . .
H5 H 0.134847 0.868265 0.505078 0.088 Uiso 1 1 calc R U . . .
C26 C 0.2417(5) 0.3159(6) 0.4315(4) 0.067(2) Uani 1 1 d . . . . .
H26 H 0.234268 0.275963 0.399634 0.081 Uiso 1 1 calc R U . . .
C4 C 0.2327(4) 0.8237(6) 0.5512(4) 0.065(2) Uani 1 1 d . . . . .
H4 H 0.258271 0.859773 0.531307 0.078 Uiso 1 1 calc R U . . .
O7 O 0.3589(5) 0.2434(7) 0.4064(4) 0.137(4) Uani 1 1 d . . . . .
C2 C 0.3849(4) 0.8260(7) 0.5968(4) 0.070(3) Uani 1 1 d . . . . .
H2A H 0.366723 0.838702 0.556410 0.084 Uiso 1 1 calc R U . . .
H2B H 0.432982 0.800736 0.604148 0.084 Uiso 1 1 calc R U . . .
C1 C 0.3859(5) 0.9204(7) 0.6295(5) 0.090(3) Uani 1 1 d . . . . .
H1A H 0.415498 0.967608 0.618000 0.135 Uiso 1 1 calc R U . . .
H1B H 0.338300 0.945655 0.621827 0.135 Uiso 1 1 calc R U . . .
H1C H 0.404416 0.907771 0.669461 0.135 Uiso 1 1 calc R U . . .
P1 P 0.000000 0.500000 0.500000 0.1037(17) Uani 1 2 d S U P . .
F3 F 0.0642(6) 0.5281(17) 0.5218(7) 0.306(8) Uani 1 1 d . U . . .
F2 F 0.0053(16) 0.4510(13) 0.5414(7) 0.329(6) Uani 1 1 d . U . . .
F1 F 0.0259(12) 0.4200(12) 0.4587(6) 0.329(6) Uani 1 1 d . U . . .
N7A N 0.3244(10) 0.6087(14) 0.8280(9) 0.097(6) Uiso 0.5 1 d . . P A 2
N7B N 0.3119(11) 0.5252(15) 0.8424(9) 0.104(6) Uiso 0.5 1 d . . P A 1
H2 H 0.212(3) 0.358(4) 0.656(3) 0.036(17) Uiso 1 1 d . . . . .
H1 H 0.123(4) 0.536(6) 0.612(4) 0.07(3) Uiso 1 1 d . . . . .

loop_
_atom_site_aniso_label
_atom_site_aniso_U_11
_atom_site_aniso_U_22
_atom_site_aniso_U_33
_atom_site_aniso_U_23
_atom_site_aniso_U_13
_atom_site_aniso_U_12
Co1 0.0337(5) 0.0363(5) 0.0330(5) -0.0005(4) 0.0050(4) 0.0009(4)
Co2 0.0365(5) 0.0404(6) 0.0408(6) -0.0010(4) 0.0027(4) -0.0041(4)
O2 0.033(2) 0.038(2) 0.037(3) -0.003(2) 0.007(2) 0.003(2)
O1 0.039(2) 0.032(2) 0.041(3) 0.002(2) -0.001(2) 0.000(2)
O5 0.042(3) 0.044(3) 0.031(3) -0.004(2) 0.006(2) -0.005(2)
O4 0.037(3) 0.046(3) 0.059(3) -0.001(2) 0.017(2) -0.002(2)
O6 0.045(3) 0.053(3) 0.038(3) -0.003(2) 0.009(2) -0.014(2)
O3 0.048(3) 0.052(3) 0.071(4) 0.019(3) 0.004(3) -0.006(3)
O8 0.105(6) 0.125(7) 0.115(7) -0.029(6) 0.051(5) 0.015(6)
N1 0.031(3) 0.044(3) 0.041(4) -0.009(3) 0.003(3) -0.001(3)
N2 0.035(3) 0.040(3) 0.049(4) 0.006(3) 0.010(3) -0.003(2)
N3 0.044(3) 0.066(4) 0.032(3) -0.002(3) 0.004(3) 0.007(3)
N4 0.040(4) 0.054(4) 0.063(4) -0.011(3) -0.005(3) 0.001(3)
N6 0.048(5) 0.034(4) 0.050(5) 0.000 0.011(5) 0.000
C14 0.041(4) 0.045(4) 0.034(4) 0.005(3) 0.007(3) 0.004(3)
C19 0.027(3) 0.038(4) 0.039(4) 0.001(3) -0.001(3) 0.001(3)
C18 0.031(3) 0.047(4) 0.037(4) 0.004(3) 0.004(3) 0.002(3)
C15 0.049(4) 0.041(4) 0.044(4) 0.002(3) 0.008(3) 0.002(3)
C8 0.046(4) 0.031(3) 0.037(4) 0.000(3) -0.004(3) 0.005(3)
C22 0.044(4) 0.038(4) 0.032(4) 0.002(3) 0.004(3) 0.002(3)
C9 0.036(4) 0.040(4) 0.049(4) -0.005(3) -0.002(3) 0.002(3)
C23 0.060(4) 0.039(4) 0.029(4) 0.002(3) 0.004(3) -0.005(3)
C13 0.047(4) 0.041(4) 0.045(4) 0.007(3) 0.004(3) -0.002(3)
C3 0.045(4) 0.042(4) 0.053(5) 0.006(4) -0.001(3) -0.002(3)
C7 0.044(4) 0.044(4) 0.044(4) -0.001(3) 0.000(3) 0.004(3)
C17 0.044(4) 0.056(5) 0.048(4) 0.002(4) 0.018(3) 0.012(4)
N5 0.051(4) 0.161(9) 0.045(4) -0.038(5) 0.003(4) 0.026(5)
C28 0.058(5) 0.052(4) 0.043(4) -0.006(4) 0.016(4) -0.008(4)
C12 0.046(4) 0.045(4) 0.072(6) 0.012(4) 0.021(4) -0.003(3)
C16 0.050(4) 0.049(4) 0.047(5) 0.001(4) 0.011(4) 0.018(4)
C10 0.040(4) 0.056(5) 0.055(5) 0.000(4) 0.010(4) 0.006(4)
N8 0.105(7) 0.078(6) 0.079(6) -0.022(5) 0.040(6) -0.003(5)
C24 0.054(5) 0.059(5) 0.044(5) 0.000(4) 0.004(4) 0.001(4)
C6 0.040(4) 0.055(5) 0.071(6) 0.014(4) -0.009(4) 0.006(4)
C21 0.089(8) 0.117(9) 0.088(8) 0.018(7) 0.026(6) 0.005(7)
C20 0.056(5) 0.061(5) 0.066(6) 0.009(4) 0.028(4) 0.005(4)
C11 0.045(4) 0.049(4) 0.075(6) 0.005(4) 0.022(4) -0.006(4)
C27 0.082(6) 0.057(5) 0.045(5) -0.009(4) 0.031(4) -0.011(5)
C25 0.078(6) 0.081(6) 0.037(5) -0.004(4) -0.003(4) -0.011(5)
C5 0.067(6) 0.067(6) 0.069(6) 0.030(5) -0.007(5) -0.001(5)
C26 0.094(7) 0.061(5) 0.043(5) -0.012(4) 0.011(5) -0.016(5)
C4 0.062(5) 0.059(5) 0.067(6) 0.024(4) 0.004(4) -0.008(4)
O7 0.138(7) 0.152(8) 0.142(8) -0.092(7) 0.075(6) -0.024(6)
C2 0.057(5) 0.073(6) 0.078(6) 0.020(5) 0.016(4) -0.016(5)
C1 0.083(7) 0.064(6) 0.111(9) 0.009(6) 0.008(6) -0.024(5)
P1 0.048(2) 0.160(5) 0.080(3) 0.053(3) -0.0186(19) -0.023(2)
F3 0.120(8) 0.57(3) 0.205(14) -0.138(13) -0.001(8) -0.012(10)
F2 0.55(2) 0.254(11) 0.182(9) 0.019(7) 0.100(12) 0.010(13)
F1 0.55(2) 0.254(11) 0.182(9) 0.019(7) 0.100(12) 0.010(13)

loop_
_atom_type_symbol
_atom_type_description
_atom_type_scat_dispersion_real
_atom_type_scat_dispersion_imag
_atom_type_scat_source
C C 0.0033 0.0016 'International Tables Vol C Tables 4.2.6.8 and 6.1.1.4'
H H 0.0000 0.0000 'International Tables Vol C Tables 4.2.6.8 and 6.1.1.4'
N N 0.0061 0.0033 'International Tables Vol C Tables 4.2.6.8 and 6.1.1.4'
O O 0.0106 0.0060 'International Tables Vol C Tables 4.2.6.8 and 6.1.1.4'
Co Co 0.3494 0.9721 'International Tables Vol C Tables 4.2.6.8 and 6.1.1.4'
P P 0.1023 0.0942 'International Tables Vol C Tables 4.2.6.8 and 6.1.1.4'
F F 0.0171 0.0103 'International Tables Vol C Tables 4.2.6.8 and 6.1.1.4'
Cl Cl 0.1484 0.1585 'International Tables Vol C Tables 4.2.6.8 and 6.1.1.4'

loop_
_geom_angle_atom_site_label_1
_geom_angle_atom_site_label_2
_geom_angle_atom_site_label_3
_geom_angle
_geom_angle_site_symmetry_1
_geom_angle_site_symmetry_3
N3 Co1 O5 173.3(2) . .
N3 Co1 O1 91.0(2) . .
O5 Co1 O1 93.03(19) . .
N3 Co1 O2 93.6(2) . .
O5 Co1 O2 92.29(18) . .
O1 Co1 O2 80.50(18) . .
N3 Co1 N1 88.7(3) . .
O5 Co1 N1 85.8(2) . .
O1 Co1 N1 93.7(2) . .
O2 Co1 N1 173.8(2) . .
N3 Co1 N2 90.9(3) . .
O5 Co1 N2 85.7(2) . .
O1 Co1 N2 173.1(2) . .
O2 Co1 N2 92.8(2) . .
N1 Co1 N2 93.0(2) . .
N3 Co1 Co2 106.88(19) . .
O5 Co1 Co2 79.62(13) . .
O1 Co1 Co2 41.93(13) . .
O2 Co1 Co2 42.44(13) . .
N1 Co1 Co2 131.32(18) . .
N2 Co1 Co2 131.24(16) . .
O1 Co2 N4 112.7(2) . .
O1 Co2 O2 77.23(17) . .
N4 Co2 O2 112.1(2) . .
O1 Co2 O6 92.57(18) . .
N4 Co2 O6 148.8(2) . .
O2 Co2 O6 90.47(18) . .
O1 Co2 O3 77.08(18) . .
N4 Co2 O3 85.4(2) . .
O2 Co2 O3 153.08(18) . .
O6 Co2 O3 82.8(2) . .
O1 Co2 O4 151.95(18) . .
N4 Co2 O4 85.2(2) . .
O2 Co2 O4 76.00(17) . .
O6 Co2 O4 79.45(19) . .
O3 Co2 O4 127.6(2) . .
O1 Co2 Co1 40.22(12) . .
N4 Co2 Co1 132.3(2) . .
O2 Co2 Co1 40.66(12) . .
O6 Co2 Co1 78.89(13) . .
O3 Co2 Co1 112.44(13) . .
O4 Co2 Co1 111.75(12) . .
C19 O2 Co1 120.9(4) . .
C19 O2 Co2 113.7(4) . .
Co1 O2 Co2 96.90(19) . .
C8 O1 Co1 122.0(4) . .
C8 O1 Co2 113.6(4) . .
Co1 O1 Co2 97.85(19) . .
C22 O5 Co1 129.3(4) . .
C18 O4 C20 119.3(6) . .
C18 O4 Co2 108.3(4) . .
C20 O4 Co2 128.6(4) . .
C22 O6 Co2 124.7(4) . .
C3 O3 C2 118.7(6) . .
C3 O3 Co2 109.2(4) . .
C2 O3 Co2 132.1(5) . .
C10 N1 C9 107.3(5) . .
C10 N1 Co1 117.8(5) . .
C9 N1 Co1 113.4(4) . .
C10 N1 H1 112(5) . .
C9 N1 H1 100(5) . .
Co1 N1 H1 105(5) . .
C12 N2 C13 107.2(5) . .
C12 N2 Co1 118.2(4) . .
C13 N2 Co1 113.2(4) . .
C12 N2 H2 114(3) . .
C13 N2 H2 107(3) . .
Co1 N2 H2 97(3) . .
N5 N3 Co1 122.8(6) . .
N6 N4 Co2 139.7(6) . .
N4 N6 N4 173.6(10) . 2_656
C19 C14 C15 119.9(6) . .
C19 C14 C13 118.0(6) . .
C15 C14 C13 122.1(6) . .
O2 C19 C14 120.8(6) . .
O2 C19 C18 119.2(6) . .
C14 C19 C18 120.0(6) . .
O4 C18 C17 124.8(6) . .
O4 C18 C19 115.1(6) . .
C17 C18 C19 120.0(7) . .
C16 C15 C14 119.8(7) . .
C16 C15 H15 120.1 . .
C14 C15 H15 120.1 . .
O1 C8 C7 120.8(7) . .
O1 C8 C3 119.2(6) . .
C7 C8 C3 120.1(6) . .
O6 C22 O5 127.0(6) . .
O6 C22 C23 118.9(6) . .
O5 C22 C23 114.2(6) . .
C7 C9 N1 114.1(6) . .
C7 C9 H9A 108.7 . .
N1 C9 H9A 108.7 . .
C7 C9 H9B 108.7 . .
N1 C9 H9B 108.7 . .
H9A C9 H9B 107.6 . .
C24 C23 C28 120.2(7) . .
C24 C23 C22 121.2(7) . .
C28 C23 C22 118.4(6) . .
C14 C13 N2 112.9(6) . .
C14 C13 H13A 109.0 . .
N2 C13 H13A 109.0 . .
C14 C13 H13B 109.0 . .
N2 C13 H13B 109.0 . .
H13A C13 H13B 107.8 . .
C4 C3 O3 124.9(7) . .
C4 C3 C8 120.3(7) . .
O3 C3 C8 114.8(6) . .
C8 C7 C6 118.6(7) . .
C8 C7 C9 118.9(6) . .
C6 C7 C9 122.4(7) . .
C18 C17 C16 118.7(7) . .
C18 C17 H17 120.6 . .
C16 C17 H17 120.6 . .
N3 N5 N7A 152.2(15) . .
N3 N5 N7B 149.3(15) . .
C27 C28 C23 117.5(7) . .
C27 C28 H28 121.3 . .
C23 C28 H28 121.3 . .
N2 C12 C11 112.6(6) . .
N2 C12 H12A 109.1 . .
C11 C12 H12A 109.1 . .
N2 C12 H12B 109.1 . .
C11 C12 H12B 109.1 . .
H12A C12 H12B 107.8 . .
C15 C16 C17 121.6(7) . .
C15 C16 H16 119.2 . .
C17 C16 H16 119.2 . .
N1 C10 C11 113.0(6) . .
N1 C10 H10A 109.0 . .
C11 C10 H10A 109.0 . .
N1 C10 H10B 109.0 . .
C11 C10 H10B 109.0 . .
H10A C10 H10B 107.8 . .
O8 N8 O7 123.2(10) . .
O8 N8 C27 118.9(8) . .
O7 N8 C27 117.9(10) . .
C23 C24 C25 120.2(8) . .
C23 C24 H24 119.9 . .
C25 C24 H24 119.9 . .
C5 C6 C7 121.3(7) . .
C5 C6 H6 119.4 . .
C7 C6 H6 119.4 . .
C20 C21 H21A 109.5 . .
C20 C21 H21B 109.5 . .
H21A C21 H21B 109.5 . .
C20 C21 H21C 109.5 . .
H21A C21 H21C 109.5 . .
H21B C21 H21C 109.5 . .
O4 C20 C21 114.9(8) . .
O4 C20 H20A 108.5 . .
C21 C20 H20A 108.5 . .
O4 C20 H20B 108.5 . .
C21 C20 H20B 108.5 . .
H20A C20 H20B 107.5 . .
C10 C11 C12 113.4(6) . .
C10 C11 H11A 108.9 . .
C12 C11 H11A 108.9 . .
C10 C11 H11B 108.9 . .
C12 C11 H11B 108.9 . .
H11A C11 H11B 107.7 . .
C26 C27 C28 122.4(8) . .
C26 C27 N8 120.3(8) . .
C28 C27 N8 117.3(8) . .
C26 C25 C24 120.1(8) . .
C26 C25 H25 119.9 . .
C24 C25 H25 119.9 . .
C6 C5 C4 119.3(7) . .
C6 C5 H5 120.4 . .
C4 C5 H5 120.4 . .
C27 C26 C25 119.4(8) . .
C27 C26 H26 120.3 . .
C25 C26 H26 120.3 . .
C3 C4 C5 120.5(8) . .
C3 C4 H4 119.8 . .
C5 C4 H4 119.8 . .
O3 C2 C1 110.1(8) . .
O3 C2 H2A 109.6 . .
C1 C2 H2A 109.7 . .
O3 C2 H2B 109.6 . .
C1 C2 H2B 109.6 . .
H2A C2 H2B 108.2 . .
C2 C1 H1A 109.5 . .
C2 C1 H1B 109.5 . .
H1A C1 H1B 109.5 . .
C2 C1 H1C 109.5 . .
H1A C1 H1C 109.5 . .
H1B C1 H1C 109.5 . .
F2 P1 F2 180(3) 5_566 .
F2 P1 F3 91.7(11) 5_566 .
F2 P1 F3 88.3(11) . .
F2 P1 F3 88.3(11) 5_566 5_566
F2 P1 F3 91.7(11) . 5_566
F3 P1 F3 180.0 . 5_566
F2 P1 F1 100.5(10) 5_566 5_566
F2 P1 F1 79.5(10) . 5_566
F3 P1 F1 88.8(9) . 5_566
F3 P1 F1 91.1(9) 5_566 5_566
F2 P1 F1 79.5(10) 5_566 .
F2 P1 F1 100.5(10) . .
F3 P1 F1 91.2(9) . .
F3 P1 F1 88.9(9) 5_566 .
F1 P1 F1 180.0 5_566 .
P1 F3 F2 43.9(8) . .
P1 F3 F2 42.3(7) . 5_566
F2 F3 F2 86.2(11) . 5_566
P1 F2 F3 47.8(8) . .
P1 F2 F3 46.0(8) . 5_566
F3 F2 F3 93.8(11) . 5_566

loop_
_geom_bond_atom_site_label_1
_geom_bond_atom_site_label_2
_geom_bond_distance
_geom_bond_site_symmetry_2
Co1 N3 1.913(6) .
Co1 O5 1.934(4) .
Co1 O1 1.954(4) .
Co1 O2 1.968(4) .
Co1 N1 1.981(5) .
Co1 N2 1.989(5) .
Co1 Co2 2.9985(13) .
Co2 O1 2.023(4) .
Co2 N4 2.034(6) .
Co2 O2 2.038(5) .
Co2 O6 2.069(5) .
Co2 O3 2.221(5) .
Co2 O4 2.253(5) .
O2 C19 1.356(7) .
O1 C8 1.360(7) .
O5 C22 1.285(8) .
O4 C18 1.370(8) .
O4 C20 1.425(9) .
O6 C22 1.236(8) .
O3 C3 1.375(8) .
O3 C2 1.437(9) .
O8 N8 1.207(10) .
N1 C10 1.484(9) .
N1 C9 1.508(9) .
N1 H1 0.97(9) .
N2 C12 1.488(9) .
N2 C13 1.505(8) .
N2 H2 1.06(7) .
N3 N5 1.100(8) .
N4 N6 1.163(6) .
C14 C19 1.378(9) .
C14 C15 1.391(10) .
C14 C13 1.498(10) .
C19 C18 1.404(9) .
C18 C17 1.384(9) .
C15 C16 1.364(10) .
C15 H15 0.9300 .
C8 C7 1.381(9) .
C8 C3 1.409(10) .
C22 C23 1.498(9) .
C9 C7 1.484(10) .
C9 H9A 0.9700 .
C9 H9B 0.9700 .
C23 C24 1.380(10) .
C23 C28 1.388(10) .
C13 H13A 0.9700 .
C13 H13B 0.9700 .
C3 C4 1.361(10) .
C7 C6 1.398(10) .
C17 C16 1.393(10) .
C17 H17 0.9300 .
N5 N7A 1.25(2) .
N5 N7B 1.31(2) .
C28 C27 1.393(10) .
C28 H28 0.9300 .
C12 C11 1.501(10) .
C12 H12A 0.9700 .
C12 H12B 0.9700 .
C16 H16 0.9300 .
C10 C11 1.496(10) .
C10 H10A 0.9700 .
C10 H10B 0.9700 .
N8 O7 1.226(10) .
N8 C27 1.460(12) .
C24 C25 1.383(11) .
C24 H24 0.9300 .
C6 C5 1.382(12) .
C6 H6 0.9300 .
C21 C20 1.437(13) .
C21 H21A 0.9600 .
C21 H21B 0.9600 .
C21 H21C 0.9600 .
C20 H20A 0.9700 .
C20 H20B 0.9700 .
C11 H11A 0.9700 .
C11 H11B 0.9700 .
C27 C26 1.360(12) .
C25 C26 1.364(12) .
C25 H25 0.9300 .
C5 C4 1.389(11) .
C5 H5 0.9300 .
C26 H26 0.9300 .
C4 H4 0.9300 .
C2 C1 1.513(13) .
C2 H2A 0.9700 .
C2 H2B 0.9700 .
C1 H1A 0.9600 .
C1 H1B 0.9600 .
C1 H1C 0.9600 .
P1 F2 1.195(16) 5_566
P1 F2 1.195(16) .
P1 F3 1.277(12) .
P1 F3 1.277(12) 5_566
P1 F1 1.660(18) 5_566
P1 F1 1.660(18) .
F3 F2 1.72(2) .
F3 F2 1.77(2) 5_566
